data_4104864
loop_
_publ_author_name
'Atsushi Wakamiya'
'Kenji Mori'
'Takafumi Araki'
'Shigehiro Yamaguchi'

_publ_section_title
;
 A B-B Bond-Containing Polycyclic \p-Electron System:
 Dithieno-1,2-dihydro-1,2-diborin and Its Dianion
;
_journal_name_full 'Journal of the American Chemical Society'
_journal_page_first 10850
_journal_page_last 10851
_journal_paper_doi 10.1021/ja905007s
_journal_volume 131
_journal_year 2009
_chemical_formula_sum 'C54 H96 B2 K2 N6 O13.5 S2'
_chemical_formula_weight 1209.31
_chemical_melting_point_gt 573
_chemical_name_systematic
; 
Bis[potassium[2.2.2]cryptand]salt of 
1,2-bis(dimethylamino)[3,2-c:2',3'-e]
dithieno-1,2-dihydro-1,2-diborin
;
_space_group_IT_number 15
_symmetry_cell_setting monoclinic
_symmetry_space_group_name_Hall '-C 2yc'
_symmetry_space_group_name_H-M 'C 1 2/c 1'
_atom_sites_solution_hydrogens geom
_atom_sites_solution_primary direct
_atom_sites_solution_secondary difmap
_audit_creation_method SHELXL-97
_cell_angle_alpha 90.00
_cell_angle_beta 99.229(4)
_cell_angle_gamma 90.00
_cell_formula_units_Z 8
_cell_length_a 13.835(4)
_cell_length_b 24.235(7)
_cell_length_c 38.188(11)
_cell_measurement_reflns_used 8664
_cell_measurement_temperature 100(2)
_cell_measurement_theta_max 27.4835
_cell_measurement_theta_min 3.0043
_cell_volume 12638(6)
_computing_molecular_graphics 'ORTEP 3 for windows'
_computing_structure_refinement 'SHELXL-97 (Sheldrick, 1997)'
_computing_structure_solution 'SHELXS-97 (Sheldrick, 1990)'
_diffrn_ambient_temperature 100(2)
_diffrn_measured_fraction_theta_full 0.998
_diffrn_measured_fraction_theta_max 0.998
_diffrn_measurement_device_type
;
Saturn70 CCD (4x4 bin mode) with MicroMax-007
;
_diffrn_radiation_monochromator graphite
_diffrn_radiation_source 'fine-focus sealed tube'
_diffrn_radiation_type MoKa
_diffrn_radiation_wavelength 0.71070
_diffrn_reflns_av_R_equivalents 0.0508
_diffrn_reflns_av_sigmaI/netI 0.0581
_diffrn_reflns_limit_h_max 16
_diffrn_reflns_limit_h_min -16
_diffrn_reflns_limit_k_max 28
_diffrn_reflns_limit_k_min -28
_diffrn_reflns_limit_l_max 45
_diffrn_reflns_limit_l_min -45
_diffrn_reflns_number 50088
_diffrn_reflns_theta_full 25.00
_diffrn_reflns_theta_max 25.00
_diffrn_reflns_theta_min 3.01
_exptl_absorpt_coefficient_mu 0.279
_exptl_absorpt_correction_T_max 0.9944
_exptl_absorpt_correction_T_min 0.9462
_exptl_absorpt_correction_type multi-scan
_exptl_absorpt_process_details 'Jacobson, R. (1998) Private communication'
_exptl_crystal_colour purple
_exptl_crystal_density_diffrn 1.271
_exptl_crystal_description block
_exptl_crystal_F_000 5200
_exptl_crystal_size_max 0.20
_exptl_crystal_size_mid 0.20
_exptl_crystal_size_min 0.02
_refine_diff_density_max 0.721
_refine_diff_density_min -0.401
_refine_diff_density_rms 0.066
_refine_ls_extinction_coef none
_refine_ls_extinction_method none
_refine_ls_goodness_of_fit_ref 1.115
_refine_ls_hydrogen_treatment constr
_refine_ls_matrix_type full
_refine_ls_number_parameters 769
_refine_ls_number_reflns 11126
_refine_ls_number_restraints 10
_refine_ls_restrained_S_all 1.115
_refine_ls_R_factor_all 0.0871
_refine_ls_R_factor_gt 0.0740
_refine_ls_shift/su_max 0.001
_refine_ls_shift/su_mean 0.000
_refine_ls_structure_factor_coef Fsqd
_refine_ls_weighting_details 'calc w=1/[?^2^(Fo^2^)+(0.0898P)^2^+27.8385P] where P=(Fo^2^+2Fc^2^)/3'
_refine_ls_weighting_scheme calc
_refine_ls_wR_factor_gt 0.1830
_refine_ls_wR_factor_ref 0.1945
_reflns_number_gt 9380
_reflns_number_total 11126
_reflns_threshold_expression >2sigma(I)
_cod_data_source_file ja905007s_si_002_2.cif
_cod_data_source_block comp1-dianion
_cod_original_cell_volume 12639(6)
_cod_original_formula_sum 'C54 H96 B2 K2 N6 O13.50 S2'
_cod_database_code 4104864

loop_
_publ_contact_author_name
_publ_contact_author_address
_publ_contact_author_email
_publ_contact_author_fax
_publ_contact_author_phone
' Atsushi Wakamiya '
; 
    Department of Chemistry, Graduate School of Science, Nagoya University, 
    Furo, Chikusa, Nagoya 464-8602, Japan
;
' wakamiya@chem.nagoya-u.ac.jp' ' +81-52-789-5750 ' ' +81-52-789-5947 '
' Shigehiro Yamaguchi '
; 
    Department of Chemistry, Graduate School of Science, Nagoya University, 
    Furo, Chikusa, Nagoya 464-8602, Japan
;
' yamaguchi@chem.nagoya-u.ac.jp' ' +81-52-789-2291 ' ' +81-52-789-5947 '

loop_
_symmetry_equiv_pos_as_xyz
'x, y, z'
'-x, y, -z+1/2'
'x+1/2, y+1/2, z'
'-x+1/2, y+1/2, -z+1/2'
'-x, -y, -z'
'x, -y, z-1/2'
'-x+1/2, -y+1/2, -z'
'x+1/2, -y+1/2, z-1/2'

loop_
_atom_site_label
_atom_site_type_symbol
_atom_site_fract_x
_atom_site_fract_y
_atom_site_fract_z
_atom_site_U_iso_or_equiv
_atom_site_adp_type
_atom_site_occupancy
_atom_site_symmetry_multiplicity
_atom_site_calc_flag
_atom_site_refinement_flags
_atom_site_disorder_assembly
_atom_site_disorder_group
S1 S 0.24772(7) -0.06077(4) 0.07141(3) 0.0494(3) Uani 1 1 d . . .
C6 C 0.3042(3) -0.01109(19) 0.10031(15) 0.0618(12) Uani 1 1 d . . .
H1 H 0.3286 0.0229 0.0930 0.074 Uiso 1 1 calc R . .
C5 C 0.3093(3) -0.02676(19) 0.13470(14) 0.0590(12) Uani 1 1 d . . .
H2 H 0.3389 -0.0037 0.1535 0.071 Uiso 1 1 calc R . .
C1 C 0.2689(3) -0.07889(18) 0.14151(10) 0.0465(10) Uani 1 1 d . A .
C2 C 0.2285(2) -0.10276(15) 0.10737(9) 0.0388(8) Uani 1 1 d . . .
C3 C 0.1850(3) -0.15338(15) 0.10248(9) 0.0386(8) Uani 1 1 d . . .
C4 C 0.1630(3) -0.18884(16) 0.13093(10) 0.0423(8) Uani 1 1 d . . .
C7 C 0.1098(3) -0.23553(18) 0.11485(11) 0.0529(10) Uani 1 1 d . . .
H3 H 0.0857 -0.2633 0.1287 0.063 Uiso 1 1 calc R . .
C8 C 0.0955(3) -0.23813(18) 0.07906(11) 0.0568(11) Uani 1 1 d . . .
H4 H 0.0621 -0.2675 0.0658 0.068 Uiso 1 1 calc R . .
S2 S 0.14485(7) -0.18186(4) 0.05999(2) 0.0468(3) Uani 1 1 d . . .
B1 B 0.2609(3) -0.1119(2) 0.17492(12) 0.0544(13) Uani 1 1 d . . .
B2 B 0.1944(3) -0.1696(2) 0.16925(11) 0.0502(12) Uani 1 1 d . A .
N1A N 0.3107(12) -0.1066(11) 0.2131(4) 0.042(3) Uani 0.51(5) 1 d P A 1
C9A C 0.3743(14) -0.0584(13) 0.2181(5) 0.057(5) Uani 0.51(5) 1 d P A 1
H5 H 0.4292 -0.0635 0.2051 0.086 Uiso 0.51(5) 1 calc PR A 1
H6 H 0.3994 -0.0537 0.2434 0.086 Uiso 0.51(5) 1 calc PR A 1
H7 H 0.3370 -0.0255 0.2092 0.086 Uiso 0.51(5) 1 calc PR A 1
C10A C 0.3505(17) -0.1512(10) 0.2348(4) 0.055(4) Uani 0.51(5) 1 d P A 1
H8 H 0.3102 -0.1842 0.2289 0.082 Uiso 0.51(5) 1 calc PR A 1
H9 H 0.3513 -0.1418 0.2598 0.082 Uiso 0.51(5) 1 calc PR A 1
H10 H 0.4175 -0.1585 0.2308 0.082 Uiso 0.51(5) 1 calc PR A 1
N2 N 0.1684(3) -0.20174(17) 0.20006(9) 0.0665(11) Uani 1 1 d . . .
C11 C 0.1419(4) -0.1722(2) 0.22989(11) 0.0757(16) Uani 1 1 d . A .
H11 H 0.0705 -0.1713 0.2280 0.114 Uiso 1 1 calc R . .
H12 H 0.1671 -0.1344 0.2300 0.114 Uiso 1 1 calc R . .
H13 H 0.1703 -0.1908 0.2520 0.114 Uiso 1 1 calc R . .
C12 C 0.1302(4) -0.2566(2) 0.19759(12) 0.0778(16) Uani 1 1 d . A .
H14 H 0.1453 -0.2746 0.2208 0.117 Uiso 1 1 calc R . .
H15 H 0.1601 -0.2775 0.1801 0.117 Uiso 1 1 calc R . .
H16 H 0.0591 -0.2553 0.1902 0.117 Uiso 1 1 calc R . .
K1 K 0.62001(5) -0.28135(3) 0.115422(19) 0.03376(19) Uani 1 1 d . . .
N3 N 0.5864(2) -0.23157(13) 0.04266(8) 0.0471(8) Uani 1 1 d . . .
N4 N 0.6580(2) -0.33403(12) 0.18770(8) 0.0391(7) Uani 1 1 d . . .
C13 C 0.6825(4) -0.21583(18) 0.03490(10) 0.0560(11) Uani 1 1 d . . .
H17 H 0.6730 -0.1942 0.0126 0.067 Uiso 1 1 calc R . .
H18 H 0.7184 -0.2498 0.0306 0.067 Uiso 1 1 calc R . .
C14 C 0.7451(3) -0.18299(18) 0.06296(11) 0.0555(10) Uani 1 1 d . . .
H19 H 0.8072 -0.1729 0.0548 0.067 Uiso 1 1 calc R . .
H20 H 0.7108 -0.1486 0.0677 0.067 Uiso 1 1 calc R . .
O1 O 0.7651(2) -0.21470(11) 0.09431(7) 0.0517(7) Uani 1 1 d . . .
C15 C 0.8216(4) -0.1841(2) 0.12262(12) 0.0638(12) Uani 1 1 d . . .
H21 H 0.7800 -0.1555 0.1312 0.077 Uiso 1 1 calc R . .
H22 H 0.8766 -0.1654 0.1138 0.077 Uiso 1 1 calc R . .
C16 C 0.8597(3) -0.2210(2) 0.15172(12) 0.0617(12) Uani 1 1 d . . .
H23 H 0.9010 -0.2497 0.1431 0.074 Uiso 1 1 calc R . .
H24 H 0.9012 -0.1998 0.1706 0.074 Uiso 1 1 calc R . .
O2 O 0.78240(19) -0.24627(12) 0.16576(7) 0.0520(7) Uani 1 1 d . . .
C17 C 0.8179(3) -0.28599(18) 0.19220(10) 0.0504(10) Uani 1 1 d . . .
H25 H 0.8714 -0.2698 0.2094 0.060 Uiso 1 1 calc R . .
H26 H 0.8442 -0.3184 0.1810 0.060 Uiso 1 1 calc R . .
C18 C 0.7363(3) -0.30351(17) 0.21079(10) 0.0472(9) Uani 1 1 d . . .
H27 H 0.7631 -0.3272 0.2312 0.057 Uiso 1 1 calc R . .
H28 H 0.7075 -0.2704 0.2203 0.057 Uiso 1 1 calc R . .
C19 C 0.5383(4) -0.27171(16) 0.01674(10) 0.0575(11) Uani 1 1 d . . .
H29 H 0.5425 -0.2581 -0.0074 0.069 Uiso 1 1 calc R . .
H30 H 0.4681 -0.2738 0.0190 0.069 Uiso 1 1 calc R . .
C20 C 0.5813(3) -0.32881(16) 0.02078(9) 0.0506(10) Uani 1 1 d . . .
H31 H 0.5481 -0.3529 0.0016 0.061 Uiso 1 1 calc R . .
H32 H 0.6518 -0.3274 0.0190 0.061 Uiso 1 1 calc R . .
O3 O 0.56882(18) -0.35037(10) 0.05421(6) 0.0394(6) Uani 1 1 d . . .
C21 C 0.6050(3) -0.40518(13) 0.05833(9) 0.0368(8) Uani 1 1 d . . .
H33 H 0.6763 -0.4053 0.0577 0.044 Uiso 1 1 calc R . .
H34 H 0.5726 -0.4283 0.0385 0.044 Uiso 1 1 calc R . .
C22 C 0.5859(3) -0.42844(14) 0.09271(9) 0.0381(8) Uani 1 1 d . . .
H35 H 0.5147 -0.4284 0.0933 0.046 Uiso 1 1 calc R . .
H36 H 0.6094 -0.4671 0.0951 0.046 Uiso 1 1 calc R . .
O4 O 0.63523(17) -0.39623(9) 0.12128(6) 0.0356(5) Uani 1 1 d . . .
C23 C 0.6286(3) -0.42249(15) 0.15426(9) 0.0410(8) Uani 1 1 d . . .
H37 H 0.6523 -0.4610 0.1539 0.049 Uiso 1 1 calc R . .
H38 H 0.5595 -0.4233 0.1581 0.049 Uiso 1 1 calc R . .
C24 C 0.6898(3) -0.39109(15) 0.18378(9) 0.0420(8) Uani 1 1 d . . .
H39 H 0.6883 -0.4109 0.2064 0.050 Uiso 1 1 calc R . .
H40 H 0.7585 -0.3907 0.1795 0.050 Uiso 1 1 calc R . .
C25 C 0.5214(4) -0.18269(16) 0.04310(12) 0.0594(12) Uani 1 1 d . . .
H41 H 0.4918 -0.1736 0.0184 0.071 Uiso 1 1 calc R . .
H42 H 0.5615 -0.1507 0.0529 0.071 Uiso 1 1 calc R . .
C26 C 0.4406(3) -0.19167(17) 0.06485(12) 0.0559(11) Uani 1 1 d . . .
H43 H 0.3973 -0.1589 0.0631 0.067 Uiso 1 1 calc R . .
H44 H 0.4006 -0.2240 0.0557 0.067 Uiso 1 1 calc R . .
O5 O 0.48257(18) -0.20054(10) 0.10024(8) 0.0485(6) Uani 1 1 d . . .
C27 C 0.4087(3) -0.19756(17) 0.12337(13) 0.0550(11) Uani 1 1 d . . .
H45 H 0.3568 -0.2251 0.1158 0.066 Uiso 1 1 calc R . .
H46 H 0.3782 -0.1605 0.1216 0.066 Uiso 1 1 calc R . .
C28 C 0.4534(3) -0.20829(16) 0.16047(12) 0.0539(10) Uani 1 1 d . . .
H47 H 0.5062 -0.1812 0.1679 0.065 Uiso 1 1 calc R . .
H48 H 0.4034 -0.2040 0.1761 0.065 Uiso 1 1 calc R . .
O6 O 0.49245(19) -0.26247(10) 0.16387(7) 0.0471(6) Uani 1 1 d . . .
C29 C 0.5195(3) -0.27685(18) 0.20012(11) 0.0524(10) Uani 1 1 d . . .
H49 H 0.4608 -0.2777 0.2119 0.063 Uiso 1 1 calc R . .
H50 H 0.5656 -0.2491 0.2123 0.063 Uiso 1 1 calc R . .
C30 C 0.5671(3) -0.33256(16) 0.20231(10) 0.0473(9) Uani 1 1 d . . .
H51 H 0.5808 -0.3441 0.2275 0.057 Uiso 1 1 calc R . .
H52 H 0.5208 -0.3595 0.1894 0.057 Uiso 1 1 calc R . .
K2 K -0.21284(5) 0.00509(3) 0.113367(18) 0.03360(19) Uani 1 1 d . . .
N5 N -0.2492(2) 0.02577(12) 0.03495(7) 0.0355(6) Uani 1 1 d . . .
N6 N -0.1779(2) -0.01421(14) 0.19204(8) 0.0431(7) Uani 1 1 d . . .
C31 C -0.1552(3) 0.01958(16) 0.02187(9) 0.0415(8) Uani 1 1 d . . .
H53 H -0.1143 0.0525 0.0290 0.050 Uiso 1 1 calc R . .
H54 H -0.1680 0.0184 -0.0044 0.050 Uiso 1 1 calc R . .
C32 C -0.0986(3) -0.03113(16) 0.03531(9) 0.0398(8) Uani 1 1 d . . .
H55 H -0.1378 -0.0645 0.0279 0.048 Uiso 1 1 calc R . .
H56 H -0.0372 -0.0331 0.0251 0.048 Uiso 1 1 calc R . .
O7 O -0.07656(16) -0.02908(9) 0.07261(6) 0.0328(5) Uani 1 1 d . . .
C33 C -0.0167(2) -0.07496(14) 0.08585(9) 0.0354(7) Uani 1 1 d . . .
H57 H 0.0402 -0.0774 0.0731 0.042 Uiso 1 1 calc R . .
H58 H -0.0549 -0.1095 0.0815 0.042 Uiso 1 1 calc R . .
C34 C 0.0183(2) -0.06872(15) 0.12439(9) 0.0360(8) Uani 1 1 d . . .
H59 H 0.0586 -0.1011 0.1332 0.043 Uiso 1 1 calc R . .
H60 H 0.0597 -0.0353 0.1287 0.043 Uiso 1 1 calc R . .
O8 O -0.06312(16) -0.06415(10) 0.14330(6) 0.0375(5) Uani 1 1 d . . .
C35 C -0.0283(3) -0.06199(18) 0.18054(9) 0.0464(9) Uani 1 1 d . . .
H61 H 0.0116 -0.0283 0.1863 0.056 Uiso 1 1 calc R . .
H62 H 0.0137 -0.0944 0.1877 0.056 Uiso 1 1 calc R . .
C36 C -0.1129(3) -0.06158(18) 0.20045(10) 0.0483(9) Uani 1 1 d . . .
H63 H -0.1512 -0.0959 0.1950 0.058 Uiso 1 1 calc R . .
H64 H -0.0875 -0.0615 0.2262 0.058 Uiso 1 1 calc R . .
C37 C -0.3205(2) -0.01461(16) 0.01777(9) 0.0411(8) Uani 1 1 d . . .
H65 H -0.2873 -0.0507 0.0171 0.049 Uiso 1 1 calc R . .
H66 H -0.3426 -0.0029 -0.0071 0.049 Uiso 1 1 calc R . .
C38 C -0.4083(3) -0.02185(16) 0.03556(9) 0.0432(9) Uani 1 1 d . . .
H67 H -0.4415 0.0141 0.0368 0.052 Uiso 1 1 calc R . .
H68 H -0.4550 -0.0475 0.0215 0.052 Uiso 1 1 calc R . .
O9 O -0.38033(16) -0.04328(10) 0.07059(6) 0.0378(5) Uani 1 1 d . . .
C39 C -0.4629(2) -0.04539(16) 0.08871(10) 0.0411(8) Uani 1 1 d . . .
H69 H -0.5166 -0.0664 0.0744 0.049 Uiso 1 1 calc R . .
H70 H -0.4867 -0.0075 0.0920 0.049 Uiso 1 1 calc R . .
C40 C -0.4346(3) -0.07257(15) 0.12398(10) 0.0425(8) Uani 1 1 d . . .
H71 H -0.4931 -0.0771 0.1356 0.051 Uiso 1 1 calc R . .
H72 H -0.4072 -0.1096 0.1207 0.051 Uiso 1 1 calc R . .
O10 O -0.36310(17) -0.03953(10) 0.14587(6) 0.0408(6) Uani 1 1 d . . .
C41 C -0.3387(3) -0.06364(17) 0.18012(9) 0.0450(9) Uani 1 1 d . . .
H73 H -0.3050 -0.0993 0.1782 0.054 Uiso 1 1 calc R . .
H74 H -0.3991 -0.0708 0.1902 0.054 Uiso 1 1 calc R . .
C42 C -0.2725(3) -0.02511(19) 0.20423(10) 0.0498(10) Uani 1 1 d . . .
H75 H -0.3070 0.0104 0.2058 0.060 Uiso 1 1 calc R . .
H76 H -0.2594 -0.0413 0.2283 0.060 Uiso 1 1 calc R . .
C43 C -0.2873(3) 0.08195(15) 0.02804(10) 0.0430(8) Uani 1 1 d . . .
H77 H -0.3561 0.0830 0.0321 0.052 Uiso 1 1 calc R . .
H78 H -0.2869 0.0909 0.0028 0.052 Uiso 1 1 calc R . .
C44 C -0.2302(3) 0.12552(16) 0.05067(11) 0.0502(9) Uani 1 1 d . . .
H79 H -0.1622 0.1268 0.0457 0.060 Uiso 1 1 calc R . .
H80 H -0.2606 0.1621 0.0451 0.060 Uiso 1 1 calc R . .
O11 O -0.22963(19) 0.11306(10) 0.08688(7) 0.0460(6) Uani 1 1 d . . .
C45 C -0.1849(3) 0.15601(16) 0.10925(11) 0.0533(10) Uani 1 1 d . . .
H81 H -0.2112 0.1922 0.1003 0.064 Uiso 1 1 calc R . .
H82 H -0.1133 0.1560 0.1094 0.064 Uiso 1 1 calc R . .
C46 C -0.2061(3) 0.14674(17) 0.14571(11) 0.0541(10) Uani 1 1 d . . .
H83 H -0.1809 0.1782 0.1610 0.065 Uiso 1 1 calc R . .
H84 H -0.2778 0.1447 0.1451 0.065 Uiso 1 1 calc R . .
O12 O -0.16175(19) 0.09688(11) 0.16034(7) 0.0465(6) Uani 1 1 d . . .
C47 C -0.1796(3) 0.08873(19) 0.19547(11) 0.0575(11) Uani 1 1 d . . .
H85 H -0.2510 0.0873 0.1957 0.069 Uiso 1 1 calc R . .
H86 H -0.1520 0.1198 0.2107 0.069 Uiso 1 1 calc R . .
C48 C -0.1330(3) 0.03563(19) 0.20954(10) 0.0531(10) Uani 1 1 d . . .
H87 H -0.0630 0.0364 0.2069 0.064 Uiso 1 1 calc R . .
H88 H -0.1363 0.0333 0.2352 0.064 Uiso 1 1 calc R . .
O13A O 0.9751(5) -0.4023(4) 0.0624(2) 0.077(2) Uani 0.668(15) 1 d PD B 3
C49A C 0.8888(7) -0.3717(5) 0.0606(2) 0.088(3) Uani 0.668(15) 1 d PD B 3
H95 H 0.8326 -0.3942 0.0493 0.105 Uiso 0.668(15) 1 calc PR B 3
H96 H 0.8928 -0.3384 0.0458 0.105 Uiso 0.668(15) 1 calc PR B 3
C50A C 0.8732(5) -0.3548(4) 0.0970(2) 0.068(3) Uani 0.668(15) 1 d PD B 3
H97 H 0.8116 -0.3704 0.1029 0.082 Uiso 0.668(15) 1 calc PR B 3
H98 H 0.8717 -0.3142 0.0994 0.082 Uiso 0.668(15) 1 calc PR B 3
C51A C 0.9630(6) -0.3796(4) 0.12059(18) 0.059(2) Uani 0.668(15) 1 d PD B 3
H99 H 0.9898 -0.3539 0.1399 0.071 Uiso 0.668(15) 1 calc PR B 3
H100 H 0.9467 -0.4151 0.1311 0.071 Uiso 0.668(15) 1 calc PR B 3
C52A C 1.0345(7) -0.3879(4) 0.0948(2) 0.066(3) Uani 0.668(15) 1 d PD B 3
H101 H 1.0715 -0.3536 0.0923 0.079 Uiso 0.668(15) 1 calc PR B 3
H102 H 1.0814 -0.4179 0.1030 0.079 Uiso 0.668(15) 1 calc PR B 3
N1B N 0.3152(12) -0.0841(11) 0.2082(5) 0.041(4) Uani 0.49(5) 1 d P A 2
C10B C 0.3752(12) -0.1237(15) 0.2308(5) 0.061(7) Uani 0.49(5) 1 d P A 2
H89 H 0.4396 -0.1267 0.2233 0.091 Uiso 0.49(5) 1 calc PR A 2
H90 H 0.3431 -0.1599 0.2287 0.091 Uiso 0.49(5) 1 calc PR A 2
H91 H 0.3834 -0.1113 0.2555 0.091 Uiso 0.49(5) 1 calc PR A 2
C9B C 0.3651(12) -0.0301(14) 0.2122(5) 0.059(5) Uani 0.49(5) 1 d P A 2
H92 H 0.3831 -0.0214 0.2375 0.089 Uiso 0.49(5) 1 calc PR A 2
H93 H 0.3211 -0.0015 0.2006 0.089 Uiso 0.49(5) 1 calc PR A 2
H94 H 0.4243 -0.0316 0.2011 0.089 Uiso 0.49(5) 1 calc PR A 2
C52B C 0.9535(17) -0.3841(14) 0.0557(6) 0.094(11) Uiso 0.332(15) 1 d PD B 4
H103 H 0.9946 -0.3622 0.0419 0.113 Uiso 0.332(15) 1 calc PR B 4
H104 H 0.9509 -0.4224 0.0466 0.113 Uiso 0.332(15) 1 calc PR B 4
O13B O 0.8571(13) -0.3617(6) 0.0505(4) 0.089(5) Uiso 0.332(15) 1 d PD B 4
C49B C 0.8611(19) -0.3290(10) 0.0817(5) 0.106(8) Uiso 0.332(15) 1 d PD B 4
H105 H 0.7941 -0.3214 0.0864 0.127 Uiso 0.332(15) 1 calc PR B 4
H106 H 0.8936 -0.2933 0.0785 0.127 Uiso 0.332(15) 1 calc PR B 4
C50B C 0.9189(18) -0.3608(10) 0.1127(6) 0.081(6) Uiso 0.332(15) 1 d PD B 4
H107 H 0.9446 -0.3361 0.1327 0.097 Uiso 0.332(15) 1 calc PR B 4
H108 H 0.8791 -0.3904 0.1212 0.097 Uiso 0.332(15) 1 calc PR B 4
C51B C 1.0003(17) -0.3840(11) 0.0947(6) 0.081(8) Uiso 0.332(15) 1 d PD B 4
H109 H 1.0185 -0.4218 0.1032 0.097 Uiso 0.332(15) 1 calc PR B 4
H110 H 1.0591 -0.3601 0.0988 0.097 Uiso 0.332(15) 1 calc PR B 4
C60 C 0.4683(8) 0.1469(5) 0.2461(4) 0.089(4) Uiso 0.50 1 d P . .
C62 C 0.4776(11) 0.0711(7) 0.2166(4) 0.103(4) Uiso 0.50 1 d P . .
C63 C 0.4354(12) 0.0715(7) 0.2524(4) 0.110(4) Uiso 0.50 1 d P . .
C61 C 0.5917(17) 0.1055(9) 0.2366(6) 0.148(7) Uiso 0.50 1 d P . .
O14 O 0.5157(13) 0.1083(7) 0.2218(4) 0.170(5) Uiso 0.50 1 d P . .

loop_
_atom_site_aniso_label
_atom_site_aniso_U_11
_atom_site_aniso_U_22
_atom_site_aniso_U_33
_atom_site_aniso_U_23
_atom_site_aniso_U_13
_atom_site_aniso_U_12
S1 0.0379(5) 0.0590(6) 0.0524(6) 0.0088(5) 0.0106(4) 0.0115(4)
C6 0.041(2) 0.054(3) 0.092(4) -0.010(2) 0.015(2) 0.0027(19)
C5 0.0287(19) 0.065(3) 0.081(3) -0.034(2) 0.002(2) 0.0052(18)
C1 0.0285(18) 0.065(3) 0.044(2) -0.0185(18) 0.0003(15) 0.0159(17)
C2 0.0328(18) 0.048(2) 0.0352(18) -0.0041(15) 0.0024(14) 0.0125(15)
C3 0.0353(18) 0.050(2) 0.0290(17) -0.0043(15) 0.0006(14) 0.0161(16)
C4 0.039(2) 0.046(2) 0.041(2) -0.0008(16) 0.0030(15) 0.0132(16)
C7 0.056(3) 0.052(2) 0.050(2) 0.0045(19) 0.0071(19) 0.0120(19)
C8 0.061(3) 0.053(2) 0.054(2) -0.011(2) 0.002(2) 0.000(2)
S2 0.0493(6) 0.0552(6) 0.0331(5) -0.0083(4) -0.0024(4) 0.0083(4)
B1 0.034(2) 0.092(4) 0.036(2) -0.021(2) -0.0002(18) 0.028(2)
B2 0.046(2) 0.071(3) 0.032(2) 0.007(2) 0.0001(18) 0.034(2)
N1A 0.047(5) 0.053(9) 0.028(5) 0.003(6) 0.008(4) 0.003(7)
C9A 0.053(7) 0.076(14) 0.044(6) -0.018(8) 0.008(5) -0.016(9)
C10A 0.052(8) 0.068(10) 0.040(5) -0.010(6) -0.005(5) 0.016(7)
N2 0.098(3) 0.068(3) 0.0356(18) 0.0128(17) 0.0191(18) 0.039(2)
C11 0.112(4) 0.084(3) 0.036(2) 0.014(2) 0.029(2) 0.053(3)
C12 0.112(4) 0.076(4) 0.047(3) 0.025(2) 0.020(3) 0.041(3)
K1 0.0320(4) 0.0344(4) 0.0351(4) -0.0064(3) 0.0060(3) 0.0007(3)
N3 0.059(2) 0.0352(17) 0.0430(17) -0.0004(13) -0.0044(15) 0.0066(14)
N4 0.0383(16) 0.0433(17) 0.0356(15) -0.0064(13) 0.0063(13) -0.0054(13)
C13 0.081(3) 0.054(2) 0.035(2) 0.0068(17) 0.015(2) -0.001(2)
C14 0.063(3) 0.053(2) 0.051(2) 0.0099(19) 0.010(2) -0.008(2)
O1 0.0567(17) 0.0516(16) 0.0458(15) 0.0062(12) 0.0055(13) -0.0153(13)
C15 0.070(3) 0.063(3) 0.057(3) -0.002(2) 0.004(2) -0.032(2)
C16 0.057(3) 0.071(3) 0.056(3) -0.002(2) 0.003(2) -0.028(2)
O2 0.0447(15) 0.0675(18) 0.0422(15) -0.0002(13) 0.0026(12) -0.0197(13)
C17 0.049(2) 0.065(3) 0.0339(19) -0.0083(18) -0.0025(16) -0.0152(19)
C18 0.056(2) 0.051(2) 0.0331(19) -0.0098(16) 0.0028(17) -0.0111(18)
C19 0.084(3) 0.043(2) 0.038(2) -0.0013(17) -0.014(2) 0.004(2)
C20 0.074(3) 0.045(2) 0.0301(18) -0.0012(16) 0.0013(18) 0.0013(19)
O3 0.0477(14) 0.0348(13) 0.0341(12) -0.0037(10) 0.0014(10) 0.0080(11)
C21 0.043(2) 0.0303(17) 0.0367(18) -0.0093(14) 0.0062(15) 0.0045(14)
C22 0.0400(19) 0.0359(19) 0.0365(18) -0.0106(15) 0.0006(15) -0.0053(15)
O4 0.0389(13) 0.0347(13) 0.0332(12) -0.0036(10) 0.0054(10) -0.0045(10)
C23 0.044(2) 0.041(2) 0.0382(19) 0.0011(15) 0.0079(16) -0.0015(16)
C24 0.044(2) 0.043(2) 0.0379(19) 0.0003(16) 0.0031(16) -0.0019(16)
C25 0.083(3) 0.035(2) 0.053(2) 0.0046(18) -0.013(2) 0.010(2)
C26 0.052(2) 0.041(2) 0.070(3) 0.000(2) -0.004(2) 0.0130(18)
O5 0.0392(14) 0.0394(14) 0.0651(18) -0.0040(12) 0.0026(12) 0.0063(11)
C27 0.034(2) 0.039(2) 0.096(3) -0.006(2) 0.023(2) 0.0094(16)
C28 0.052(2) 0.042(2) 0.073(3) -0.008(2) 0.027(2) 0.0060(18)
O6 0.0446(15) 0.0374(14) 0.0630(17) -0.0079(12) 0.0199(13) 0.0046(11)
C29 0.057(2) 0.061(3) 0.045(2) -0.0115(19) 0.0239(19) -0.004(2)
C30 0.054(2) 0.050(2) 0.041(2) -0.0014(17) 0.0184(18) -0.0047(18)
K2 0.0282(4) 0.0418(4) 0.0309(4) -0.0046(3) 0.0052(3) 0.0009(3)
N5 0.0295(14) 0.0416(16) 0.0341(15) -0.0015(12) 0.0012(12) 0.0069(12)
N6 0.0366(16) 0.064(2) 0.0300(15) -0.0065(14) 0.0104(12) -0.0068(14)
C31 0.0365(19) 0.057(2) 0.0308(17) -0.0019(16) 0.0040(15) 0.0070(16)
C32 0.0331(18) 0.057(2) 0.0288(17) -0.0027(15) 0.0030(14) 0.0082(16)
O7 0.0304(12) 0.0382(13) 0.0286(11) -0.0028(9) 0.0012(9) 0.0064(10)
C33 0.0322(17) 0.0340(18) 0.0404(18) 0.0024(14) 0.0072(14) 0.0069(14)
C34 0.0233(16) 0.0425(19) 0.0425(19) 0.0076(15) 0.0058(14) 0.0067(14)
O8 0.0301(12) 0.0491(14) 0.0331(12) 0.0033(10) 0.0044(10) 0.0011(10)
C35 0.0360(19) 0.069(3) 0.0321(18) 0.0053(17) 0.0011(15) 0.0028(18)
C36 0.043(2) 0.070(3) 0.0312(18) 0.0039(17) 0.0038(16) 0.0000(19)
C37 0.0326(18) 0.055(2) 0.0330(18) -0.0027(16) -0.0033(14) 0.0059(16)
C38 0.0372(19) 0.052(2) 0.0361(19) 0.0006(16) -0.0078(15) 0.0054(16)
O9 0.0290(12) 0.0458(14) 0.0365(13) 0.0013(10) -0.0008(10) 0.0038(10)
C39 0.0266(17) 0.045(2) 0.051(2) 0.0024(17) 0.0026(15) -0.0005(15)
C40 0.039(2) 0.039(2) 0.050(2) -0.0005(16) 0.0075(16) -0.0065(15)
O10 0.0376(13) 0.0476(15) 0.0374(13) -0.0011(11) 0.0065(10) -0.0081(11)
C41 0.039(2) 0.062(2) 0.0366(19) 0.0073(17) 0.0122(16) -0.0045(17)
C42 0.045(2) 0.072(3) 0.0349(19) -0.0058(18) 0.0140(16) -0.0086(19)
C43 0.041(2) 0.049(2) 0.0380(19) 0.0028(16) 0.0025(16) 0.0091(16)
C44 0.057(2) 0.043(2) 0.052(2) 0.0034(18) 0.0117(19) 0.0028(18)
O11 0.0512(16) 0.0381(14) 0.0482(15) -0.0058(11) 0.0064(12) -0.0009(11)
C45 0.060(3) 0.038(2) 0.060(3) -0.0137(18) 0.004(2) -0.0035(18)
C46 0.054(2) 0.046(2) 0.060(3) -0.0221(19) 0.007(2) -0.0029(19)
O12 0.0490(15) 0.0504(16) 0.0418(14) -0.0137(12) 0.0125(12) -0.0062(12)
C47 0.061(3) 0.068(3) 0.048(2) -0.021(2) 0.022(2) -0.013(2)
C48 0.046(2) 0.079(3) 0.0349(19) -0.0157(19) 0.0091(17) -0.014(2)
O13A 0.068(4) 0.085(6) 0.080(4) -0.038(4) 0.019(3) -0.002(4)
C49A 0.081(7) 0.130(9) 0.045(5) 0.019(5) -0.010(4) 0.002(6)
C50A 0.052(4) 0.078(6) 0.072(6) -0.033(5) -0.002(4) 0.002(4)
C51A 0.062(5) 0.059(5) 0.055(4) -0.014(3) 0.005(4) -0.014(4)
C52A 0.045(5) 0.059(5) 0.092(6) -0.024(4) 0.009(4) 0.001(4)
N1B 0.045(6) 0.044(9) 0.033(5) 0.001(6) 0.005(4) 0.006(7)
C10B 0.038(7) 0.095(18) 0.044(6) -0.027(8) -0.006(5) 0.014(8)
C9B 0.046(6) 0.087(14) 0.046(7) -0.030(8) 0.010(5) -0.022(8)

loop_
_atom_type_symbol
_atom_type_description
_atom_type_scat_dispersion_real
_atom_type_scat_dispersion_imag
_atom_type_scat_source
C C 0.0033 0.0016 'International Tables Vol C Tables 4.2.6.8 and 6.1.1.4'
H H 0.0000 0.0000 'International Tables Vol C Tables 4.2.6.8 and 6.1.1.4'
B B 0.0013 0.0007 'International Tables Vol C Tables 4.2.6.8 and 6.1.1.4'
N N 0.0061 0.0033 'International Tables Vol C Tables 4.2.6.8 and 6.1.1.4'
O O 0.0106 0.0060 'International Tables Vol C Tables 4.2.6.8 and 6.1.1.4'
S S 0.1246 0.1234 'International Tables Vol C Tables 4.2.6.8 and 6.1.1.4'
K K 0.2009 0.2494 'International Tables Vol C Tables 4.2.6.8 and 6.1.1.4'

loop_
_geom_angle_atom_site_label_1
_geom_angle_atom_site_label_2
_geom_angle_atom_site_label_3
_geom_angle
_geom_angle_site_symmetry_1
_geom_angle_site_symmetry_3
C6 S1 C2 90.8(2) . .
C5 C6 S1 111.7(4) . .
C6 C5 C1 117.7(4) . .
C5 C1 C2 107.2(4) . .
C5 C1 B1 134.6(4) . .
C2 C1 B1 118.2(4) . .
C3 C2 C1 125.3(4) . .
C3 C2 S1 122.0(3) . .
C1 C2 S1 112.6(3) . .
C2 C3 C4 124.7(3) . .
C2 C3 S2 122.8(3) . .
C4 C3 S2 112.5(3) . .
C7 C4 C3 107.5(3) . .
C7 C4 B2 134.2(4) . .
C3 C4 B2 118.2(4) . .
C8 C7 C4 116.9(4) . .
C7 C8 S2 112.6(3) . .
C8 S2 C3 90.47(19) . .
N1A B1 C1 132.7(11) . .
N1A B1 N1B 22.0(4) . .
C1 B1 N1B 112.0(11) . .
N1A B1 B2 110.6(11) . .
C1 B1 B2 116.3(3) . .
N1B B1 B2 131.7(11) . .
N2 B2 C4 121.7(4) . .
N2 B2 B1 121.9(4) . .
C4 B2 B1 116.4(4) . .
C10A N1A C9A 111.4(12) . .
C10A N1A B1 124.8(14) . .
C9A N1A B1 111.5(12) . .
C12 N2 C11 112.1(4) . .
C12 N2 B2 124.3(4) . .
C11 N2 B2 119.0(4) . .
O5 K1 O6 61.95(8) . .
O5 K1 O1 91.86(9) . .
O6 K1 O1 131.01(8) . .
O5 K1 O4 140.59(8) . .
O6 K1 O4 99.06(7) . .
O1 K1 O4 123.35(8) . .
O5 K1 O2 112.19(9) . .
O6 K1 O2 91.02(8) . .
O1 K1 O2 59.72(8) . .
O4 K1 O2 101.67(8) . .
O5 K1 O3 99.95(8) . .
O6 K1 O3 122.40(8) . .
O1 K1 O3 101.35(8) . .
O4 K1 O3 59.39(7) . .
O2 K1 O3 142.22(8) . .
O5 K1 N3 60.95(9) . .
O6 K1 N3 121.87(9) . .
O1 K1 N3 60.77(9) . .
O4 K1 N3 118.25(8) . .
O2 K1 N3 119.67(9) . .
O3 K1 N3 59.86(8) . .
O5 K1 N4 120.87(9) . .
O6 K1 N4 59.86(8) . .
O1 K1 N4 118.79(8) . .
O4 K1 N4 60.32(7) . .
O2 K1 N4 60.24(8) . .
O3 K1 N4 118.94(8) . .
N3 K1 N4 178.17(9) . .
C13 N3 C19 111.4(3) . .
C13 N3 C25 111.4(3) . .
C19 N3 C25 109.0(3) . .
C13 N3 K1 106.4(2) . .
C19 N3 K1 110.2(2) . .
C25 N3 K1 108.3(2) . .
C30 N4 C24 110.7(3) . .
C30 N4 C18 110.7(3) . .
C24 N4 C18 109.3(3) . .
C30 N4 K1 107.8(2) . .
C24 N4 K1 108.5(2) . .
C18 N4 K1 109.8(2) . .
N3 C13 C14 115.9(3) . .
O1 C14 C13 109.3(3) . .
C14 O1 C15 111.5(3) . .
C14 O1 K1 120.4(2) . .
C15 O1 K1 114.3(2) . .
O1 C15 C16 110.2(4) . .
O2 C16 C15 110.6(4) . .
C16 O2 C17 111.5(3) . .
C16 O2 K1 116.0(2) . .
C17 O2 K1 115.0(2) . .
O2 C17 C18 109.2(3) . .
N4 C18 C17 113.4(3) . .
N3 C19 C20 114.3(3) . .
O3 C20 C19 109.2(3) . .
C20 O3 C21 110.7(3) . .
C20 O3 K1 118.0(2) . .
C21 O3 K1 114.75(18) . .
O3 C21 C22 110.0(3) . .
O4 C22 C21 109.7(3) . .
C22 O4 C23 109.9(3) . .
C22 O4 K1 117.62(19) . .
C23 O4 K1 119.97(19) . .
O4 C23 C24 109.1(3) . .
N4 C24 C23 114.3(3) . .
N3 C25 C26 113.1(3) . .
O5 C26 C25 108.9(3) . .
C26 O5 C27 110.8(3) . .
C26 O5 K1 118.9(2) . .
C27 O5 K1 116.1(2) . .
O5 C27 C28 110.3(3) . .
O6 C28 C27 110.3(3) . .
C28 O6 C29 110.7(3) . .
C28 O6 K1 111.3(2) . .
C29 O6 K1 120.7(2) . .
O6 C29 C30 108.7(3) . .
N4 C30 C29 113.5(3) . .
O7 K2 O8 61.09(7) . .
O7 K2 O11 95.81(8) . .
O8 K2 O11 136.79(8) . .
O7 K2 O10 139.18(8) . .
O8 K2 O10 98.19(8) . .
O11 K2 O10 119.72(8) . .
O7 K2 O9 96.84(7) . .
O8 K2 O9 118.12(7) . .
O11 K2 O9 99.42(8) . .
O10 K2 O9 60.33(7) . .
O7 K2 O12 117.56(7) . .
O8 K2 O12 96.81(8) . .
O11 K2 O12 60.01(8) . .
O10 K2 O12 98.50(7) . .
O9 K2 O12 140.23(8) . .
O7 K2 N5 60.45(7) . .
O8 K2 N5 120.58(7) . .
O11 K2 N5 59.49(8) . .
O10 K2 N5 119.29(8) . .
O9 K2 N5 60.51(7) . .
O12 K2 N5 118.62(8) . .
O7 K2 N6 120.21(8) . .
O8 K2 N6 60.16(8) . .
O11 K2 N6 119.84(8) . .
O10 K2 N6 60.57(8) . .
O9 K2 N6 119.53(8) . .
O12 K2 N6 60.79(9) . .
N5 K2 N6 179.22(9) . .
C37 N5 C43 110.0(3) . .
C37 N5 C31 110.3(3) . .
C43 N5 C31 110.1(3) . .
C37 N5 K2 109.2(2) . .
C43 N5 K2 109.4(2) . .
C31 N5 K2 107.79(18) . .
C36 N6 C48 110.2(3) . .
C36 N6 C42 109.5(3) . .
C48 N6 C42 109.5(3) . .
C36 N6 K2 109.7(2) . .
C48 N6 K2 108.4(2) . .
C42 N6 K2 109.5(2) . .
N5 C31 C32 114.0(3) . .
O7 C32 C31 109.4(3) . .
C32 O7 C33 110.4(2) . .
C32 O7 K2 121.65(18) . .
C33 O7 K2 116.36(18) . .
O7 C33 C34 110.5(3) . .
O8 C34 C33 110.5(3) . .
C35 O8 C34 109.7(2) . .
C35 O8 K2 120.0(2) . .
C34 O8 K2 115.76(18) . .
O8 C35 C36 109.9(3) . .
N6 C36 C35 113.5(3) . .
N5 C37 C38 114.3(3) . .
O9 C38 C37 110.5(3) . .
C39 O9 C38 110.4(3) . .
C39 O9 K2 112.04(19) . .
C38 O9 K2 117.3(2) . .
O9 C39 C40 109.8(3) . .
O10 C40 C39 109.6(3) . .
C41 O10 C40 110.3(3) . .
C41 O10 K2 118.80(19) . .
C40 O10 K2 116.7(2) . .
O10 C41 C42 109.7(3) . .
N6 C42 C41 113.4(3) . .
N5 C43 C44 114.0(3) . .
O11 C44 C43 109.4(3) . .
C44 O11 C45 111.4(3) . .
C44 O11 K2 122.7(2) . .
C45 O11 K2 117.6(2) . .
O11 C45 C46 108.7(3) . .
O12 C46 C45 111.0(3) . .
C47 O12 C46 111.0(3) . .
C47 O12 K2 114.9(2) . .
C46 O12 K2 111.3(2) . .
O12 C47 C48 109.2(3) . .
N6 C48 C47 114.6(3) . .
C49A O13A C52A 106.4(6) . .
O13A C49A C50A 110.4(6) . .
C49A C50A C51A 102.3(6) . .
C52A C51A C50A 102.9(6) . .
O13A C52A C51A 104.7(6) . .
C10B N1B C9B 108.1(12) . .
C10B N1B B1 111.1(10) . .
C9B N1B B1 129.5(13) . .
O13B C52B C51B 112.1(18) . .
C52B O13B C49B 100.7(18) . .
O13B C49B C50B 108.2(17) . .
C51B C50B C49B 99.8(17) . .
C50B C51B C52B 102.2(17) . .
C60 C60 C61 115.9(18) 2_655 2_655
C60 C60 O14 73.7(15) 2_655 2_655
C61 C60 O14 42.9(9) 2_655 2_655
C60 C60 O14 73.0(15) 2_655 .
C61 C60 O14 100.1(12) 2_655 .
O14 C60 O14 95.2(13) 2_655 .
C60 C60 C63 101.6(7) 2_655 .
C61 C60 C63 32.2(9) 2_655 .
O14 C60 C63 47.1(8) 2_655 .
O14 C60 C63 68.1(9) . .
O14 C62 C63 62.8(14) . 2_655
O14 C62 C63 94.2(15) . .
C63 C62 C63 71.6(12) 2_655 .
O14 C62 C61 32.8(13) . .
C63 C62 C61 33.7(8) 2_655 .
C63 C62 C61 92.7(12) . .
C61 C63 O14 51.3(15) 2_655 2_655
C61 C63 C62 89.1(19) 2_655 2_655
O14 C63 C62 41.1(9) 2_655 2_655
C61 C63 C62 125(2) 2_655 .
O14 C63 C62 114.0(14) 2_655 .
C62 C63 C62 108.4(12) 2_655 .
C61 C63 C63 118.2(19) 2_655 2_655
O14 C63 C63 72.8(12) 2_655 2_655
C62 C63 C63 54.9(10) 2_655 2_655
C62 C63 C63 53.5(9) . 2_655
C61 C63 C60 52.5(15) 2_655 .
O14 C63 C60 52.3(9) 2_655 .
C62 C63 C60 86.1(10) 2_655 .
C62 C63 C60 76.5(10) . .
C63 C63 C60 74.3(6) 2_655 .
C63 C61 O14 83(2) 2_655 .
C63 C61 C60 95(2) 2_655 2_655
O14 C61 C60 69.0(16) . 2_655
C63 C61 C62 57.2(16) 2_655 .
O14 C61 C62 30.6(12) . .
C60 C61 C62 89.3(13) 2_655 .
C62 O14 C61 117(2) . .
C62 O14 C63 76.1(15) . 2_655
C61 O14 C63 45.7(14) . 2_655
C62 O14 C60 133.1(18) . 2_655
C61 O14 C60 68.1(15) . 2_655
C63 O14 C60 80.6(12) 2_655 2_655
C62 O14 C60 112.9(17) . .
C61 O14 C60 101.0(19) . .
C63 O14 C60 99.6(13) 2_655 .
C60 O14 C60 33.4(9) 2_655 .

loop_
_geom_bond_atom_site_label_1
_geom_bond_atom_site_label_2
_geom_bond_distance
_geom_bond_site_symmetry_2
S1 C6 1.732(5) .
S1 C2 1.763(4) .
C6 C5 1.358(7) .
C5 C1 1.422(6) .
C1 C2 1.454(5) .
C1 B1 1.524(7) .
C2 C3 1.366(5) .
C3 C4 1.455(5) .
C3 S2 1.769(3) .
C4 C7 1.433(6) .
C4 B2 1.531(6) .
C7 C8 1.351(6) .
C8 S2 1.737(5) .
B1 N1A 1.515(16) .
B1 N1B 1.525(17) .
B1 B2 1.671(8) .
B2 N2 1.501(6) .
N1A C10A 1.421(19) .
N1A C9A 1.456(16) .
N2 C12 1.428(7) .
N2 C11 1.442(5) .
K1 O5 2.727(3) .
K1 O6 2.792(3) .
K1 O1 2.795(3) .
K1 O4 2.798(3) .
K1 O2 2.843(3) .
K1 O3 2.869(2) .
K1 N3 2.996(3) .
K1 N4 3.010(3) .
N3 C13 1.458(6) .
N3 C19 1.469(5) .
N3 C25 1.489(5) .
N4 C30 1.456(5) .
N4 C24 1.466(5) .
N4 C18 1.480(4) .
C13 C14 1.495(6) .
C14 O1 1.412(5) .
O1 C15 1.434(5) .
C15 C16 1.457(6) .
C16 O2 1.411(5) .
O2 C17 1.424(5) .
C17 C18 1.488(5) .
C19 C20 1.504(6) .
C20 O3 1.415(4) .
O3 C21 1.419(4) .
C21 C22 1.491(5) .
C22 O4 1.424(4) .
O4 C23 1.427(4) .
C23 C24 1.504(5) .
C25 C26 1.513(7) .
C26 O5 1.399(5) .
O5 C27 1.456(5) .
C27 C28 1.475(6) .
C28 O6 1.418(5) .
O6 C29 1.418(5) .
C29 C30 1.499(6) .
K2 O7 2.758(2) .
K2 O8 2.766(2) .
K2 O11 2.802(3) .
K2 O10 2.803(2) .
K2 O9 2.863(2) .
K2 O12 2.874(3) .
K2 N5 2.998(3) .
K2 N6 3.002(3) .
N5 C37 1.467(4) .
N5 C43 1.468(5) .
N5 C31 1.474(4) .
N6 C36 1.462(5) .
N6 C48 1.469(5) .
N6 C42 1.481(5) .
C31 C32 1.503(5) .
C32 O7 1.409(4) .
O7 C33 1.430(4) .
C33 C34 1.482(5) .
C34 O8 1.436(4) .
O8 C35 1.428(4) .
C35 C36 1.495(5) .
C37 C38 1.495(5) .
C38 O9 1.429(4) .
O9 C39 1.429(4) .
C39 C40 1.494(5) .
C40 O10 1.433(4) .
O10 C41 1.423(4) .
C41 C42 1.512(5) .
C43 C44 1.506(5) .
C44 O11 1.414(5) .
O11 C45 1.423(4) .
C45 C46 1.485(6) .
C46 O12 1.428(5) .
O12 C47 1.416(5) .
C47 C48 1.500(6) .
O13A C49A 1.397(8) .
O13A C52A 1.417(7) .
C49A C50A 1.500(8) .
C50A C51A 1.535(8) .
C51A C52A 1.515(8) .
N1B C10B 1.458(19) .
N1B C9B 1.476(16) .
C52B O13B 1.423(10) .
C52B C51B 1.526(10) .
O13B C49B 1.423(10) .
C49B C50B 1.526(10) .
C50B C51B 1.519(10) .
C60 C60 0.88(2) 2_655
C60 C61 1.52(2) 2_655
C60 O14 1.53(2) 2_655
C60 O14 1.535(19) .
C60 C63 1.91(2) .
C62 O14 1.047(18) .
C62 C63 1.55(2) 2_655
C62 C63 1.57(2) .
C62 C61 1.84(3) .
C63 C61 1.02(2) 2_655
C63 O14 1.42(2) 2_655
C63 C62 1.55(2) 2_655
C63 C63 1.83(3) 2_655
C61 C63 1.02(2) 2_655
C61 O14 1.11(2) .
C61 C60 1.52(2) 2_655
O14 C63 1.42(2) 2_655
O14 C60 1.53(2) 2_655

loop_
_geom_torsion_atom_site_label_1
_geom_torsion_atom_site_label_2
_geom_torsion_atom_site_label_3
_geom_torsion_atom_site_label_4
_geom_torsion
_geom_torsion_site_symmetry_1
_geom_torsion_site_symmetry_4
C2 S1 C6 C5 1.4(3) . .
S1 C6 C5 C1 -0.5(5) . .
C6 C5 C1 C2 -1.0(5) . .
C6 C5 C1 B1 178.6(4) . .
C5 C1 C2 C3 178.4(3) . .
B1 C1 C2 C3 -1.3(5) . .
C5 C1 C2 S1 2.0(4) . .
B1 C1 C2 S1 -177.7(3) . .
C6 S1 C2 C3 -178.5(3) . .
C6 S1 C2 C1 -1.9(3) . .
C1 C2 C3 C4 6.8(5) . .
S1 C2 C3 C4 -177.0(3) . .
C1 C2 C3 S2 -175.6(3) . .
S1 C2 C3 S2 0.6(4) . .
C2 C3 C4 C7 174.8(3) . .
S2 C3 C4 C7 -3.0(4) . .
C2 C3 C4 B2 -2.7(5) . .
S2 C3 C4 B2 179.5(3) . .
C3 C4 C7 C8 2.6(5) . .
B2 C4 C7 C8 179.5(4) . .
C4 C7 C8 S2 -0.9(5) . .
C7 C8 S2 C3 -0.8(3) . .
C2 C3 S2 C8 -175.6(3) . .
C4 C3 S2 C8 2.3(3) . .
C5 C1 B1 N1A -14.2(12) . .
C2 C1 B1 N1A 165.3(10) . .
C5 C1 B1 N1B -5.2(8) . .
C2 C1 B1 N1B 174.4(7) . .
C5 C1 B1 B2 173.5(4) . .
C2 C1 B1 B2 -6.9(5) . .
C7 C4 B2 N2 -1.1(6) . .
C3 C4 B2 N2 175.6(3) . .
C7 C4 B2 B1 177.7(4) . .
C3 C4 B2 B1 -5.6(5) . .
N1A B1 B2 N2 15.0(8) . .
C1 B1 B2 N2 -171.1(3) . .
N1B B1 B2 N2 7.3(10) . .
N1A B1 B2 C4 -163.8(8) . .
C1 B1 B2 C4 10.1(5) . .
N1B B1 B2 C4 -171.5(9) . .
C1 B1 N1A C10A -135.2(11) . .
N1B B1 N1A C10A -158(4) . .
B2 B1 N1A C10A 37.4(16) . .
C1 B1 N1A C9A 3.6(16) . .
N1B B1 N1A C9A -19(2) . .
B2 B1 N1A C9A 176.2(10) . .
C4 B2 N2 C12 12.4(6) . .
B1 B2 N2 C12 -166.3(4) . .
C4 B2 N2 C11 -141.5(4) . .
B1 B2 N2 C11 39.8(6) . .
O5 K1 N3 C13 129.5(3) . .
O6 K1 N3 C13 141.3(2) . .
O1 K1 N3 C13 18.8(2) . .
O4 K1 N3 C13 -95.7(2) . .
O2 K1 N3 C13 29.1(3) . .
O3 K1 N3 C13 -107.0(2) . .
N4 K1 N3 C13 -58(3) . .
O5 K1 N3 C19 -109.5(3) . .
O6 K1 N3 C19 -97.7(3) . .
O1 K1 N3 C19 139.8(3) . .
O4 K1 N3 C19 25.3(3) . .
O2 K1 N3 C19 150.0(3) . .
O3 K1 N3 C19 13.9(3) . .
N4 K1 N3 C19 63(3) . .
O5 K1 N3 C25 9.6(2) . .
O6 K1 N3 C25 21.4(3) . .
O1 K1 N3 C25 -101.1(3) . .
O4 K1 N3 C25 144.4(2) . .
O2 K1 N3 C25 -90.8(3) . .
O3 K1 N3 C25 133.0(3) . .
N4 K1 N3 C25 -178(86) . .
O5 K1 N4 C30 29.8(2) . .
O6 K1 N4 C30 18.5(2) . .
O1 K1 N4 C30 141.6(2) . .
O4 K1 N4 C30 -104.3(2) . .
O2 K1 N4 C30 129.3(2) . .
O3 K1 N4 C30 -94.3(2) . .
N3 K1 N4 C30 -143(3) . .
O5 K1 N4 C24 149.7(2) . .
O6 K1 N4 C24 138.4(2) . .
O1 K1 N4 C24 -98.4(2) . .
O4 K1 N4 C24 15.7(2) . .
O2 K1 N4 C24 -110.8(2) . .
O3 K1 N4 C24 25.6(2) . .
N3 K1 N4 C24 -23(3) . .
O5 K1 N4 C18 -90.9(2) . .
O6 K1 N4 C18 -102.3(2) . .
O1 K1 N4 C18 20.9(3) . .
O4 K1 N4 C18 135.0(2) . .
O2 K1 N4 C18 8.6(2) . .
O3 K1 N4 C18 145.0(2) . .
N3 K1 N4 C18 96(3) . .
C19 N3 C13 C14 -169.7(3) . .
C25 N3 C13 C14 68.3(4) . .
K1 N3 C13 C14 -49.6(4) . .
N3 C13 C14 O1 62.1(5) . .
C13 C14 O1 C15 -177.4(4) . .
C13 C14 O1 K1 -39.4(4) . .
O5 K1 O1 C14 -43.7(3) . .
O6 K1 O1 C14 -97.2(3) . .
O4 K1 O1 C14 117.5(3) . .
O2 K1 O1 C14 -158.4(3) . .
O3 K1 O1 C14 56.8(3) . .
N3 K1 O1 C14 11.2(3) . .
N4 K1 O1 C14 -170.8(3) . .
O5 K1 O1 C15 93.3(3) . .
O6 K1 O1 C15 39.9(3) . .
O4 K1 O1 C15 -105.5(3) . .
O2 K1 O1 C15 -21.4(3) . .
O3 K1 O1 C15 -166.1(3) . .
N3 K1 O1 C15 148.2(3) . .
N4 K1 O1 C15 -33.8(3) . .
C14 O1 C15 C16 -167.2(4) . .
K1 O1 C15 C16 52.0(5) . .
O1 C15 C16 O2 -61.9(5) . .
C15 C16 O2 C17 175.0(4) . .
C15 C16 O2 K1 40.8(5) . .
O5 K1 O2 C16 -89.1(3) . .
O6 K1 O2 C16 -149.1(3) . .
O1 K1 O2 C16 -10.5(3) . .
O4 K1 O2 C16 111.5(3) . .
O3 K1 O2 C16 57.1(3) . .
N3 K1 O2 C16 -20.9(3) . .
N4 K1 O2 C16 157.0(3) . .
O5 K1 O2 C17 138.2(2) . .
O6 K1 O2 C17 78.3(3) . .
O1 K1 O2 C17 -143.2(3) . .
O4 K1 O2 C17 -21.2(3) . .
O3 K1 O2 C17 -75.6(3) . .
N3 K1 O2 C17 -153.5(2) . .
N4 K1 O2 C17 24.3(2) . .
C16 O2 C17 C18 169.4(3) . .
K1 O2 C17 C18 -55.9(3) . .
C30 N4 C18 C17 -159.3(3) . .
C24 N4 C18 C17 78.5(4) . .
K1 N4 C18 C17 -40.4(4) . .
O2 C17 C18 N4 66.1(4) . .
C13 N3 C19 C20 73.1(5) . .
C25 N3 C19 C20 -163.5(4) . .
K1 N3 C19 C20 -44.8(4) . .
N3 C19 C20 O3 62.9(5) . .
C19 C20 O3 C21 177.6(3) . .
C19 C20 O3 K1 -47.3(4) . .
O5 K1 O3 C20 65.8(3) . .
O6 K1 O3 C20 128.8(3) . .
O1 K1 O3 C20 -28.2(3) . .
O4 K1 O3 C20 -150.4(3) . .
O2 K1 O3 C20 -82.7(3) . .
N3 K1 O3 C20 18.0(2) . .
N4 K1 O3 C20 -160.4(2) . .
O5 K1 O3 C21 -160.9(2) . .
O6 K1 O3 C21 -97.9(2) . .
O1 K1 O3 C21 105.2(2) . .
O4 K1 O3 C21 -17.0(2) . .
O2 K1 O3 C21 50.7(3) . .
N3 K1 O3 C21 151.4(2) . .
N4 K1 O3 C21 -27.0(2) . .
C20 O3 C21 C22 -176.6(3) . .
K1 O3 C21 C22 46.7(3) . .
O3 C21 C22 O4 -61.2(4) . .
C21 C22 O4 C23 -172.0(3) . .
C21 C22 O4 K1 45.8(3) . .
O5 K1 O4 C22 50.3(3) . .
O6 K1 O4 C22 106.5(2) . .
O1 K1 O4 C22 -99.3(2) . .
O2 K1 O4 C22 -160.5(2) . .
O3 K1 O4 C22 -15.9(2) . .
N3 K1 O4 C22 -27.3(2) . .
N4 K1 O4 C22 154.0(2) . .
O5 K1 O4 C23 -88.0(3) . .
O6 K1 O4 C23 -31.7(2) . .
O1 K1 O4 C23 122.5(2) . .
O2 K1 O4 C23 61.2(2) . .
O3 K1 O4 C23 -154.2(2) . .
N3 K1 O4 C23 -165.6(2) . .
N4 K1 O4 C23 15.7(2) . .
C22 O4 C23 C24 174.1(3) . .
K1 O4 C23 C24 -44.7(3) . .
C30 N4 C24 C23 72.0(4) . .
C18 N4 C24 C23 -165.8(3) . .
K1 N4 C24 C23 -46.1(3) . .
O4 C23 C24 N4 62.1(4) . .
C13 N3 C25 C26 -156.4(3) . .
C19 N3 C25 C26 80.2(4) . .
K1 N3 C25 C26 -39.7(4) . .
N3 C25 C26 O5 62.9(4) . .
C25 C26 O5 C27 167.7(3) . .
C25 C26 O5 K1 -53.9(4) . .
O6 K1 O5 C26 -145.0(3) . .
O1 K1 O5 C26 78.4(3) . .
O4 K1 O5 C26 -76.6(3) . .
O2 K1 O5 C26 136.2(3) . .
O3 K1 O5 C26 -23.5(3) . .
N3 K1 O5 C26 23.6(3) . .
N4 K1 O5 C26 -156.1(3) . .
O6 K1 O5 C27 -8.8(2) . .
O1 K1 O5 C27 -145.4(3) . .
O4 K1 O5 C27 59.6(3) . .
O2 K1 O5 C27 -87.5(3) . .
O3 K1 O5 C27 112.7(2) . .
N3 K1 O5 C27 159.8(3) . .
N4 K1 O5 C27 -19.9(3) . .
C26 O5 C27 C28 178.6(3) . .
K1 O5 C27 C28 39.0(4) . .
O5 C27 C28 O6 -62.6(4) . .
C27 C28 O6 C29 -169.4(3) . .
C27 C28 O6 K1 53.4(4) . .
O5 K1 O6 C28 -23.1(2) . .
O1 K1 O6 C28 42.4(3) . .
O4 K1 O6 C28 -166.4(2) . .
O2 K1 O6 C28 91.6(3) . .
O3 K1 O6 C28 -107.0(2) . .
N3 K1 O6 C28 -34.8(3) . .
N4 K1 O6 C28 145.9(3) . .
O5 K1 O6 C29 -155.4(3) . .
O1 K1 O6 C29 -89.9(3) . .
O4 K1 O6 C29 61.3(3) . .
O2 K1 O6 C29 -40.7(3) . .
O3 K1 O6 C29 120.7(3) . .
N3 K1 O6 C29 -167.1(2) . .
N4 K1 O6 C29 13.6(2) . .
C28 O6 C29 C30 -175.8(3) . .
K1 O6 C29 C30 -43.3(4) . .
C24 N4 C30 C29 -168.1(3) . .
C18 N4 C30 C29 70.6(4) . .
K1 N4 C30 C29 -49.5(4) . .
O6 C29 C30 N4 63.5(4) . .
O7 K2 N5 C37 102.7(2) . .
O8 K2 N5 C37 91.3(2) . .
O11 K2 N5 C37 -139.3(2) . .
O10 K2 N5 C37 -30.1(2) . .
O9 K2 N5 C37 -15.87(19) . .
O12 K2 N5 C37 -150.08(19) . .
N6 K2 N5 C37 -109(6) . .
O7 K2 N5 C43 -136.9(2) . .
O8 K2 N5 C43 -148.3(2) . .
O11 K2 N5 C43 -18.9(2) . .
O10 K2 N5 C43 90.3(2) . .
O9 K2 N5 C43 104.6(2) . .
O12 K2 N5 C43 -29.6(2) . .
N6 K2 N5 C43 11(7) . .
O7 K2 N5 C31 -17.1(2) . .
O8 K2 N5 C31 -28.5(2) . .
O11 K2 N5 C31 100.9(2) . .
O10 K2 N5 C31 -149.9(2) . .
O9 K2 N5 C31 -135.7(2) . .
O12 K2 N5 C31 90.1(2) . .
N6 K2 N5 C31 131(6) . .
O7 K2 N6 C36 -25.7(3) . .
O8 K2 N6 C36 -13.9(2) . .
O11 K2 N6 C36 -143.6(2) . .
O10 K2 N6 C36 107.0(2) . .
O9 K2 N6 C36 93.6(2) . .
O12 K2 N6 C36 -132.4(2) . .
N5 K2 N6 C36 -174(85) . .
O7 K2 N6 C48 94.7(2) . .
O8 K2 N6 C48 106.5(2) . .
O11 K2 N6 C48 -23.3(3) . .
O10 K2 N6 C48 -132.7(3) . .
O9 K2 N6 C48 -146.1(2) . .
O12 K2 N6 C48 -12.0(2) . .
N5 K2 N6 C48 -53(7) . .
O7 K2 N6 C42 -145.9(2) . .
O8 K2 N6 C42 -134.1(3) . .
O11 K2 N6 C42 96.2(3) . .
O10 K2 N6 C42 -13.3(2) . .
O9 K2 N6 C42 -26.7(3) . .
O12 K2 N6 C42 107.4(3) . .
N5 K2 N6 C42 66(7) . .
C37 N5 C31 C32 -72.5(4) . .
C43 N5 C31 C32 165.9(3) . .
K2 N5 C31 C32 46.6(3) . .
N5 C31 C32 O7 -60.6(4) . .
C31 C32 O7 C33 -175.8(3) . .
C31 C32 O7 K2 42.3(4) . .
O8 K2 O7 C32 155.1(3) . .
O11 K2 O7 C32 -63.6(2) . .
O10 K2 O7 C32 88.1(3) . .
O9 K2 O7 C32 36.7(2) . .
O12 K2 O7 C32 -122.7(2) . .
N5 K2 O7 C32 -13.7(2) . .
N6 K2 O7 C32 166.8(2) . .
O8 K2 O7 C33 15.39(19) . .
O11 K2 O7 C33 156.7(2) . .
O10 K2 O7 C33 -51.6(2) . .
O9 K2 O7 C33 -103.0(2) . .
O12 K2 O7 C33 97.6(2) . .
N5 K2 O7 C33 -153.4(2) . .
N6 K2 O7 C33 27.1(2) . .
C32 O7 C33 C34 171.9(3) . .
K2 O7 C33 C34 -44.1(3) . .
O7 C33 C34 O8 58.3(4) . .
C33 C34 O8 C35 176.0(3) . .
C33 C34 O8 K2 -44.3(3) . .
O7 K2 O8 C35 151.0(3) . .
O11 K2 O8 C35 85.7(3) . .
O10 K2 O8 C35 -66.5(2) . .
O9 K2 O8 C35 -127.1(2) . .
O12 K2 O8 C35 33.2(2) . .
N5 K2 O8 C35 162.3(2) . .
N6 K2 O8 C35 -17.4(2) . .
O7 K2 O8 C34 15.7(2) . .
O11 K2 O8 C34 -49.6(2) . .
O10 K2 O8 C34 158.2(2) . .
O9 K2 O8 C34 97.6(2) . .
O12 K2 O8 C34 -102.1(2) . .
N5 K2 O8 C34 27.0(2) . .
N6 K2 O8 C34 -152.7(2) . .
C34 O8 C35 C36 -175.7(3) . .
K2 O8 C35 C36 46.6(4) . .
C48 N6 C36 C35 -75.9(4) . .
C42 N6 C36 C35 163.5(3) . .
K2 N6 C36 C35 43.3(4) . .
O8 C35 C36 N6 -60.6(4) . .
C43 N5 C37 C38 -73.4(4) . .
C31 N5 C37 C38 164.9(3) . .
K2 N5 C37 C38 46.7(3) . .
N5 C37 C38 O9 -63.4(4) . .
C37 C38 O9 C39 174.7(3) . .
C37 C38 O9 K2 44.7(4) . .
O7 K2 O9 C39 165.3(2) . .
O8 K2 O9 C39 104.6(2) . .
O11 K2 O9 C39 -97.6(2) . .
O10 K2 O9 C39 21.4(2) . .
O12 K2 O9 C39 -43.9(2) . .
N5 K2 O9 C39 -144.3(2) . .
N6 K2 O9 C39 34.8(2) . .
O7 K2 O9 C38 -65.4(2) . .
O8 K2 O9 C38 -126.2(2) . .
O11 K2 O9 C38 31.6(2) . .
O10 K2 O9 C38 150.6(2) . .
O12 K2 O9 C38 85.3(2) . .
N5 K2 O9 C38 -15.1(2) . .
N6 K2 O9 C38 164.0(2) . .
C38 O9 C39 C40 174.9(3) . .
K2 O9 C39 C40 -52.4(3) . .
O9 C39 C40 O10 64.5(4) . .
C39 C40 O10 C41 177.4(3) . .
C39 C40 O10 K2 -43.1(3) . .
O7 K2 O10 C41 84.8(3) . .
O8 K2 O10 C41 30.3(3) . .
O11 K2 O10 C41 -128.2(2) . .
O9 K2 O10 C41 148.0(3) . .
O12 K2 O10 C41 -67.9(3) . .
N5 K2 O10 C41 162.3(2) . .
N6 K2 O10 C41 -18.6(2) . .
O7 K2 O10 C40 -51.2(3) . .
O8 K2 O10 C40 -105.7(2) . .
O11 K2 O10 C40 95.9(2) . .
O9 K2 O10 C40 12.1(2) . .
O12 K2 O10 C40 156.1(2) . .
N5 K2 O10 C40 26.4(2) . .
N6 K2 O10 C40 -154.5(2) . .
C40 O10 C41 C42 -173.3(3) . .
K2 O10 C41 C42 48.1(4) . .
C36 N6 C42 C41 -77.1(4) . .
C48 N6 C42 C41 161.9(3) . .
K2 N6 C42 C41 43.2(4) . .
O10 C41 C42 N6 -62.1(4) . .
C37 N5 C43 C44 167.6(3) . .
C31 N5 C43 C44 -70.6(4) . .
K2 N5 C43 C44 47.7(3) . .
N5 C43 C44 O11 -58.2(4) . .
C43 C44 O11 C45 -174.1(3) . .
C43 C44 O11 K2 38.5(4) . .
O7 K2 O11 C44 39.6(3) . .
O8 K2 O11 C44 92.7(3) . .
O10 K2 O11 C44 -119.4(3) . .
O9 K2 O11 C44 -58.3(3) . .
O12 K2 O11 C44 158.2(3) . .
N5 K2 O11 C44 -10.9(3) . .
N6 K2 O11 C44 169.5(3) . .
O7 K2 O11 C45 -105.9(3) . .
O8 K2 O11 C45 -52.8(3) . .
O10 K2 O11 C45 95.1(3) . .
O9 K2 O11 C45 156.2(3) . .
O12 K2 O11 C45 12.7(2) . .
N5 K2 O11 C45 -156.4(3) . .
N6 K2 O11 C45 24.0(3) . .
C44 O11 C45 C46 167.5(3) . .
K2 O11 C45 C46 -43.3(4) . .
O11 C45 C46 O12 64.5(4) . .
C45 C46 O12 C47 178.4(3) . .
C45 C46 O12 K2 -52.3(4) . .
O7 K2 O12 C47 -131.9(3) . .
O8 K2 O12 C47 -71.0(3) . .
O11 K2 O12 C47 147.8(3) . .
O10 K2 O12 C47 28.3(3) . .
O9 K2 O12 C47 81.3(3) . .
N5 K2 O12 C47 158.5(3) . .
N6 K2 O12 C47 -20.9(3) . .
O7 K2 O12 C46 100.8(2) . .
O8 K2 O12 C46 161.7(2) . .
O11 K2 O12 C46 20.6(2) . .
O10 K2 O12 C46 -98.9(2) . .
O9 K2 O12 C46 -46.0(3) . .
N5 K2 O12 C46 31.2(3) . .
N6 K2 O12 C46 -148.2(3) . .
C46 O12 C47 C48 179.2(3) . .
K2 O12 C47 C48 51.8(4) . .
C36 N6 C48 C47 164.6(3) . .
C42 N6 C48 C47 -74.8(4) . .
K2 N6 C48 C47 44.6(4) . .
O12 C47 C48 N6 -67.6(4) . .
C52A O13A C49A C50A -22.8(11) . .
O13A C49A C50A C51A 0.3(10) . .
C49A C50A C51A C52A 20.4(8) . .
C49A O13A C52A C51A 35.9(10) . .
C50A C51A C52A O13A -34.7(8) . .
N1A B1 N1B C10B 29(2) . .
C1 B1 N1B C10B -133.4(9) . .
B2 B1 N1B C10B 48.1(14) . .
N1A B1 N1B C9B 167(4) . .
C1 B1 N1B C9B 5.1(17) . .
B2 B1 N1B C9B -173.3(13) . .
C51B C52B O13B C49B 23(3) . .
C52B O13B C49B C50B -40(3) . .
O13B C49B C50B C51B 41(2) . .
C49B C50B C51B C52B -24(3) . .
O13B C52B C51B C50B 2(3) . .
O14 C62 C63 C61 42(3) . 2_655
C63 C62 C63 C61 101(3) 2_655 2_655
C61 C62 C63 C61 75(3) . 2_655
O14 C62 C63 O14 -16(2) . 2_655
C63 C62 C63 O14 43(2) 2_655 2_655
C61 C62 C63 O14 16(2) . 2_655
O14 C62 C63 C62 -60(2) . 2_655
C63 C62 C63 C62 -0.8(19) 2_655 2_655
C61 C62 C63 C62 -27(2) . 2_655
O14 C62 C63 C63 -59.5(13) . 2_655
C61 C62 C63 C63 -26.7(8) . 2_655
O14 C62 C63 C60 20.9(14) . .
C63 C62 C63 C60 80.4(9) 2_655 .
C61 C62 C63 C60 53.6(11) . .
C60 C60 C63 C61 121(3) 2_655 2_655
O14 C60 C63 C61 66.3(19) 2_655 2_655
O14 C60 C63 C61 -173(2) . 2_655
C60 C60 C63 O14 54(2) 2_655 2_655
C61 C60 C63 O14 -66.3(19) 2_655 2_655
O14 C60 C63 O14 120.4(11) . 2_655
C60 C60 C63 C62 29(2) 2_655 2_655
C61 C60 C63 C62 -92(2) 2_655 2_655
O14 C60 C63 C62 -25.6(11) 2_655 2_655
O14 C60 C63 C62 94.8(11) . 2_655
C60 C60 C63 C62 -81(2) 2_655 .
C61 C60 C63 C62 158(2) 2_655 .
O14 C60 C63 C62 -135.6(15) 2_655 .
O14 C60 C63 C62 -15.1(11) . .
C60 C60 C63 C63 -26(2) 2_655 2_655
C61 C60 C63 C63 -146(3) 2_655 2_655
O14 C60 C63 C63 -80.2(14) 2_655 2_655
O14 C60 C63 C63 40.3(10) . 2_655
O14 C62 C61 C63 144(3) . 2_655
C63 C62 C61 C63 50.2(17) . 2_655
C63 C62 C61 O14 -144(3) 2_655 .
C63 C62 C61 O14 -94(3) . .
O14 C62 C61 C60 47(2) . 2_655
C63 C62 C61 C60 -97(2) 2_655 2_655
C63 C62 C61 C60 -46.5(16) . 2_655
C63 C62 O14 C61 22(2) 2_655 .
C63 C62 O14 C61 89(2) . .
C63 C62 O14 C63 66.9(13) . 2_655
C61 C62 O14 C63 -22(2) . 2_655
C63 C62 O14 C60 -62(2) 2_655 2_655
C63 C62 O14 C60 4(3) . 2_655
C61 C62 O14 C60 -84(3) . 2_655
C63 C62 O14 C60 -94.7(16) 2_655 .
C63 C62 O14 C60 -27.8(19) . .
C61 C62 O14 C60 -116(3) . .
C63 C61 O14 C62 -30(3) 2_655 .
C60 C61 O14 C62 -128(2) 2_655 .
C60 C61 O14 C63 -98.4(17) 2_655 2_655
C62 C61 O14 C63 30(3) . 2_655
C63 C61 O14 C60 98.4(17) 2_655 2_655
C62 C61 O14 C60 128(2) . 2_655
C63 C61 O14 C60 92.8(19) 2_655 .
C60 C61 O14 C60 -5.7(12) 2_655 .
C62 C61 O14 C60 123(3) . .
C60 C60 O14 C62 135(2) 2_655 .
C61 C60 O14 C62 20.8(19) 2_655 .
O14 C60 O14 C62 63.8(15) 2_655 .
C63 C60 O14 C62 24.5(17) . .
C60 C60 O14 C61 10(2) 2_655 .
C61 C60 O14 C61 -105(2) 2_655 .
O14 C60 O14 C61 -62(2) 2_655 .
C63 C60 O14 C61 -101(2) . .
C60 C60 O14 C63 56.1(16) 2_655 2_655
C61 C60 O14 C63 -58.1(14) 2_655 2_655
O14 C60 O14 C63 -15.1(13) 2_655 2_655
C63 C60 O14 C63 -54.4(15) . 2_655
C61 C60 O14 C60 -114.1(18) 2_655 2_655
O14 C60 O14 C60 -71.2(14) 2_655 2_655
C63 C60 O14 C60 -110.5(14) . 2_655
